data_7110623
loop_
_publ_author_name
'Abram, Ulrich'
'Dell&#x2019;Amico, Daniela Belli'
'Calderazzo, Fausto'
'Porta, Cinzia Della'
'Merigo, Alessandra'
'Englert, Ulli'
'Marchetti, Fabio'

_publ_section_title
;
 Isotypical N,N-dialkylcarbamato lanthanide complexes covering a range of
 11 atomic numbers: direct experimental assessment of the lanthanide
 contraction in trivalent molecular compounds
;
_journal_issue 20
_journal_name_full 'Chemical Communications'
_journal_page_first 2053
_journal_paper_doi 10.1039/a904792a
_journal_year 1999
_chemical_compound_source 'see paper'
_chemical_formula_sum 'C100 H194 N12 Nd4 O24'
_chemical_formula_weight 2525.69
_chemical_name_common
; 
Dodecakis(N,N-diisopropylcarbamato)tetraneodimium(iii) 
;
_space_group_IT_number 15
_symmetry_cell_setting monoclinic
_symmetry_space_group_name_Hall '-C 2yc'
_symmetry_space_group_name_H-M 'C 1 2/c 1'
_atom_sites_solution_hydrogens geom
_atom_sites_solution_primary direct
_atom_sites_solution_secondary difmap
_cell_angle_alpha 90.00
_cell_angle_beta 107.44(4)
_cell_angle_gamma 90.00
_cell_formula_units_Z 4.00
_cell_length_a 28.97(1)
_cell_length_b 20.064(8)
_cell_length_c 23.549(9)
_cell_measurement_reflns_used 25
_cell_measurement_temperature 253
_cell_measurement_theta_max 13
_cell_measurement_theta_min 9
_cell_volume 13059(9)
_computing_cell_refinement CAD4_(Enraf-Nonius,_1977)
_computing_data_collection CAD4_(Enraf-Nonius,_1977)
_computing_data_reduction PROCESS_MolEN_(Fair,_1990)
_computing_structure_refinement 'SHELXL-93 (Sheldrick, 1993)'
_computing_structure_solution 'SHELXS-86 (Sheldrick, 1990)'
_diffrn_ambient_temperature 253
_diffrn_measurement_device Enraf_Nonius_CAD4
_diffrn_measurement_method \w
_diffrn_radiation_type Mo-K\a
_diffrn_radiation_wavelength 0.71073
_diffrn_reflns_av_R_equivalents 0.107
_diffrn_reflns_limit_h_max 31
_diffrn_reflns_limit_h_min 0
_diffrn_reflns_limit_k_max 19
_diffrn_reflns_limit_k_min 0
_diffrn_reflns_limit_l_max 24
_diffrn_reflns_limit_l_min -25
_diffrn_reflns_number 7909
_diffrn_reflns_theta_max 23.0
_diffrn_reflns_theta_min 3.1
_diffrn_standards_decay_% 0.00
_diffrn_standards_interval_time 60
_diffrn_standards_number 3
_exptl_absorpt_coefficient_mu 1.630
_exptl_absorpt_correction_T_max 1.000
_exptl_absorpt_correction_T_min 0.863
_exptl_absorpt_correction_type empirical
_exptl_crystal_colour 'light blue'
_exptl_crystal_density_diffrn 1.28
_exptl_crystal_density_meas ?
_exptl_crystal_F_000 5240
_exptl_crystal_size_max 0.30
_exptl_crystal_size_mid 0.20
_exptl_crystal_size_min 0.20
_refine_diff_density_max 1.732
_refine_diff_density_min -0.708
_refine_diff_density_rms 0.130
_refine_ls_extinction_method none
_refine_ls_goodness_of_fit_all 0.896
_refine_ls_goodness_of_fit_obs 1.200
_refine_ls_hydrogen_treatment riding
_refine_ls_matrix_type full
_refine_ls_number_parameters 611
_refine_ls_number_reflns 7418
_refine_ls_number_restraints 12
_refine_ls_restrained_S_all 0.942
_refine_ls_restrained_S_obs 1.219
_refine_ls_R_factor_all 0.1879
_refine_ls_R_factor_obs 0.0668
_refine_ls_shift/esd_max -1.517
_refine_ls_shift/esd_mean 0.009
_refine_ls_structure_factor_coef Fsqd
_refine_ls_weighting_details 'w=1/[\s^2^(Fo^2^)+(0.0951P)^2^+0.0000P] where P=(Fo^2^+2Fc^2^)/3'
_refine_ls_weighting_scheme calc
_refine_ls_wR_factor_all 0.1792
_refine_ls_wR_factor_obs 0.1563
_reflns_number_observed 3686
_reflns_number_total 7430
_reflns_observed_criterion >2sigma(I)
_cod_data_source_file 904792asup1.cif
_cod_data_source_block DB4271093
_cod_depositor_comments
;
The following automatic conversions were performed:

'_exptl_crystal_density_meas' value 'none' was changed to '?' - the
value is perceived as not measured.

Automatic conversion script
Id: cif_fix_values 3008 2015-01-20 13:52:24Z robertas 

The following automatic conversions were performed:

'_refine_ls_weighting_scheme' value 'calc
w=1/[\s^2^(Fo^2^)+(0.0951P)^2^+0.0000P] where P=(Fo^2^+2Fc^2^)/3' was
changed to 'calc'. New tag '_refine_ls_weighting_details' was
created. The value of the new tag was set to
'w=1/[\s^2^(Fo^2^)+(0.0951P)^2^+0.0000P] where P=(Fo^2^+2Fc^2^)/3'.

Automatic conversion script
Id: cif_fix_values 3143 2015-03-26 13:38:13Z robertas 
;
_cod_original_cell_volume 1306(1)
_cod_original_sg_symbol_H-M C2/c
_cod_database_code 7110623

loop_
_symmetry_equiv_pos_as_xyz
'x, y, z'
'-x, y, -z+1/2'
'x+1/2, y+1/2, z'
'-x+1/2, y+1/2, -z+1/2'
'-x, -y, -z'
'x, -y, z-1/2'
'-x+1/2, -y+1/2, -z'
'x+1/2, -y+1/2, z-1/2'

loop_
_atom_site_aniso_label
_atom_site_aniso_U_11
_atom_site_aniso_U_22
_atom_site_aniso_U_33
_atom_site_aniso_U_23
_atom_site_aniso_U_13
_atom_site_aniso_U_12
Nd1 0.0433(3) 0.0432(4) 0.0386(3) -0.0031(4) 0.0144(3) 0.0038(4)
Nd2 0.0463(4) 0.0408(4) 0.0376(3) -0.0056(4) 0.0111(3) -0.0030(4)
O11 0.061(4) 0.032(4) 0.029(4) -0.004(4) 0.007(3) -0.013(4)
O12 0.042(4) 0.052(5) 0.041(4) 0.001(4) 0.008(4) 0.004(4)
O21 0.085(6) 0.070(7) 0.046(5) -0.012(5) -0.007(5) 0.000(6)
O22 0.109(7) 0.028(5) 0.115(8) -0.012(6) 0.028(6) -0.016(5)
O31 0.036(4) 0.069(6) 0.058(5) -0.010(4) 0.001(4) -0.009(4)
O32 0.055(5) 0.067(6) 0.061(5) -0.002(5) 0.016(4) 0.010(5)
O41 0.087(6) 0.054(6) 0.070(5) 0.002(5) 0.044(5) -0.006(5)
O42 0.079(6) 0.072(6) 0.049(5) 0.025(5) 0.001(5) -0.011(5)
O51 0.085(6) 0.122(9) 0.050(5) -0.011(5) 0.039(5) 0.028(6)
O52 0.069(6) 0.060(6) 0.082(6) 0.011(5) 0.019(5) 0.015(5)
O61 0.050(4) 0.057(5) 0.041(4) -0.006(5) 0.016(3) -0.013(5)
O62 0.038(4) 0.064(6) 0.049(5) 0.010(4) 0.008(4) -0.010(4)
N1 0.037(5) 0.064(7) 0.033(5) 0.007(5) 0.002(4) -0.005(5)
N2 0.059(8) 0.114(11) 0.199(14) -0.108(11) 0.032(9) -0.014(8)
N3 0.030(5) 0.085(8) 0.078(7) -0.008(7) 0.010(5) -0.001(6)
N4 0.082(7) 0.141(12) 0.027(5) 0.013(6) 0.031(5) 0.011(8)
N5 0.069(8) 0.122(11) 0.126(11) -0.068(9) 0.017(8) 0.037(8)
N6 0.061(6) 0.029(6) 0.052(6) 0.025(5) 0.019(5) 0.017(5)
C1 0.030(6) 0.048(8) 0.025(6) -0.009(6) 0.004(5) 0.000(6)
C2 0.058(9) 0.069(11) 0.099(12) -0.050(10) 0.006(9) 0.004(9)
C3 0.046(7) 0.047(8) 0.069(8) 0.014(7) 0.014(7) 0.005(7)
C4 0.064(8) 0.053(9) 0.078(9) 0.010(7) 0.042(7) 0.013(7)
C5 0.064(9) 0.078(11) 0.080(11) -0.027(10) 0.012(8) 0.003(9)
C6 0.068(8) 0.042(8) 0.039(6) 0.022(6) 0.021(6) -0.014(7)
C11 0.047(7) 0.041(8) 0.059(8) 0.015(7) 0.003(6) 0.001(6)
C12 0.084(10) 0.092(12) 0.070(10) -0.003(9) 0.018(8) -0.003(9)
C13 0.060(10) 0.120(14) 0.127(15) 0.000(12) 0.012(10) 0.040(10)
C14 0.043(7) 0.039(8) 0.072(8) 0.009(7) 0.015(6) 0.003(6)
C15 0.160(17) 0.073(12) 0.122(15) -0.001(11) 0.019(13) -0.054(12)
C16 0.077(9) 0.094(11) 0.055(8) 0.033(8) 0.016(7) -0.011(9)
C21 0.165(21) 0.056(12) 0.215(25) -0.035(14) -0.029(19) -0.031(13)
C22 0.214(28) 0.198(28) 0.229(28) -0.086(22) 0.071(24) -0.049(23)
C23 0.186(24) 0.196(25) 0.334(41) -0.082(27) 0.006(25) 0.118(21)
C24 0.104(17) 0.257(24) 0.282(26) -0.229(21) 0.021(17) -0.048(17)
C25 0.256(32) 0.361(41) 0.107(18) -0.042(23) 0.023(20) -0.164(29)
C26 0.150(21) 0.141(21) 0.254(31) 0.033(20) -0.061(21) -0.061(17)
C31 0.042(7) 0.177(19) 0.124(12) 0.047(13) 0.043(8) 0.009(10)
C32 0.304(23) 0.176(23) 0.129(14) -0.008(15) 0.152(15) 0.024(20)
C33 0.351(27) 0.122(17) 0.209(22) 0.017(17) 0.161(20) 0.126(20)
C34 0.055(9) 0.114(14) 0.118(14) -0.025(12) -0.029(10) 0.007(10)
C35 0.461(49) 0.181(25) 0.052(12) -0.014(15) -0.033(21) -0.088(29)
C36 0.189(20) 0.129(17) 0.122(16) -0.010(14) 0.060(14) -0.059(16)
C51 0.175(20) 0.074(13) 0.192(22) 0.010(14) 0.054(17) 0.059(14)
C52 0.222(21) 0.162(19) 0.153(20) -0.007(15) 0.030(18) 0.145(17)
C53 0.147(20) 0.066(14) 0.335(36) -0.059(18) -0.002(21) -0.019(14)
C54 0.126(15) 0.270(27) 0.072(11) -0.062(15) 0.010(12) 0.087(17)
C55 0.178(18) 0.267(33) 0.202(21) -0.048(21) 0.128(17) 0.053(21)
C56 0.253(23) 0.277(26) 0.121(17) -0.040(18) 0.046(17) 0.186(21)
C61 0.058(8) 0.061(10) 0.091(10) 0.010(8) 0.027(8) -0.002(8)
C62 0.111(12) 0.071(11) 0.089(11) 0.042(9) 0.014(10) 0.002(10)
C63 0.088(11) 0.068(11) 0.123(14) 0.014(10) 0.020(10) 0.006(9)
C64 0.043(8) 0.095(11) 0.062(9) 0.027(8) -0.003(7) -0.020(8)
C65 0.087(12) 0.176(19) 0.098(13) 0.040(13) 0.005(10) -0.049(13)
C66 0.081(10) 0.130(15) 0.098(11) 0.018(11) 0.046(9) 0.021(11)

loop_
_atom_site_label
_atom_site_type_symbol
_atom_site_fract_x
_atom_site_fract_y
_atom_site_fract_z
_atom_site_U_iso_or_equiv
_atom_site_thermal_displace_type
_atom_site_occupancy
_atom_site_calc_flag
_atom_site_refinement_flags
_atom_site_disorder_group
Nd1 Nd 0.07377(2) 0.69001(4) 0.20765(2) 0.0412(2) Uani 1 d . .
Nd2 Nd 0.07575(2) 0.80550(4) 0.34597(2) 0.0419(2) Uani 1 d . .
O11 O 0.0636(2) 0.6892(4) 0.3076(3) 0.042(2) Uani 1 d . .
O12 O -0.0003(2) 0.6328(4) 0.3156(3) 0.046(2) Uani 1 d . .
O21 O 0.1198(3) 0.8679(5) 0.4310(4) 0.073(3) Uani 1 d . .
O22 O 0.1018(4) 0.9191(4) 0.3467(5) 0.086(3) Uani 1 d . .
O31 O 0.1532(3) 0.7202(4) 0.2621(4) 0.057(3) Uani 1 d . .
O32 O 0.1539(3) 0.7743(4) 0.3450(4) 0.061(3) Uani 1 d . .
O41 O -0.0406(3) 0.7588(4) 0.0866(4) 0.066(3) Uani 1 d . .
O42 O 0.0379(3) 0.7391(4) 0.1155(4) 0.071(3) Uani 1 d . .
O51 O 0.1134(3) 0.6230(5) 0.1500(4) 0.082(3) Uani 1 d . .
O52 O 0.1031(3) 0.5785(4) 0.2307(4) 0.071(3) Uani 1 d . .
O61 O 0.0633(2) 0.8066(4) 0.2374(3) 0.049(2) Uani 1 d . .
O62 O -0.0019(3) 0.8624(4) 0.1827(3) 0.051(2) Uani 1 d . .
N1 N 0.0746(3) 0.5953(5) 0.3649(4) 0.047(3) Uani 1 d . .
N2 N 0.1378(4) 0.9795(7) 0.4298(7) 0.126(6) Uani 1 d . .
N3 N 0.2242(3) 0.7436(6) 0.3313(5) 0.065(3) Uani 1 d . .
N4 N -0.0026(4) 0.7471(7) 0.0180(4) 0.080(4) Uani 1 d . .
N5 N 0.1412(4) 0.5165(7) 0.1779(6) 0.108(5) Uani 1 d . .
N6 N 0.0729(3) 0.8995(4) 0.1883(4) 0.047(3) Uani 1 d . .
C1 C 0.0447(4) 0.6392(6) 0.3288(4) 0.036(3) Uani 1 d . .
C2 C 0.1202(5) 0.9218(8) 0.4025(7) 0.079(5) Uani 1 d . .
C3 C 0.1755(4) 0.7451(6) 0.3116(6) 0.055(4) Uani 1 d . .
C4 C -0.0019(5) 0.7468(7) 0.0738(6) 0.061(4) Uani 1 d . .
C5 C 0.1182(5) 0.5774(8) 0.1872(7) 0.076(5) Uani 1 d . .
C6 C 0.0428(4) 0.8550(6) 0.2019(5) 0.049(4) Uani 1 d . .
C11 C 0.1260(4) 0.6034(6) 0.3808(5) 0.052(4) Uani 1 d . .
H11 H 0.1328(4) 0.6366(6) 0.3539(5) 0.068 Uiso 1 calc R .
C12 C 0.1460(5) 0.6293(8) 0.4430(6) 0.083(5) Uani 1 d . .
H12A H 0.1441(28) 0.6780(8) 0.4427(7) 0.109 Uiso 1 calc R .
H12B H 0.1798(10) 0.6154(36) 0.4593(15) 0.109 Uiso 1 calc R .
H12C H 0.1271(20) 0.6112(34) 0.4678(11) 0.109 Uiso 1 calc R .
C13 C 0.1525(5) 0.5383(8) 0.3740(8) 0.106(6) Uani 1 d . .
H13A H 0.1402(27) 0.5223(29) 0.3328(13) 0.138 Uiso 1 calc R .
H13B H 0.1469(31) 0.5043(18) 0.4010(34) 0.138 Uiso 1 calc R .
H13C H 0.1873(7) 0.5470(14) 0.3836(45) 0.138 Uiso 1 calc R .
C14 C 0.0525(4) 0.5395(6) 0.3881(5) 0.052(4) Uani 1 d . .
H14 H 0.0797(4) 0.5140(6) 0.4137(5) 0.068 Uiso 1 calc R .
C15 C 0.0249(7) 0.4903(8) 0.3389(8) 0.123(7) Uani 1 d . .
H15A H 0.0175(39) 0.4495(25) 0.3573(8) 0.160 Uiso 1 calc R .
H15B H 0.0450(18) 0.4794(46) 0.3133(33) 0.160 Uiso 1 calc R .
H15C H -0.0053(21) 0.5110(24) 0.3149(34) 0.160 Uiso 1 calc R .
C16 C 0.0224(5) 0.5608(7) 0.4280(6) 0.077(5) Uani 1 d . .
H16A H 0.0229(25) 0.5254(18) 0.4569(24) 0.099 Uiso 1 calc R .
H16B H -0.0110(8) 0.5690(40) 0.4037(7) 0.099 Uiso 1 calc R .
H16C H 0.0360(18) 0.6017(24) 0.4493(28) 0.099 Uiso 1 calc R .
C21 C 0.1268(9) 1.0454(9) 0.3859(12) 0.164(11) Uani 1 d . .
H21 H 0.1056(9) 1.0326(9) 0.3466(12) 0.213 Uiso 1 calc R .
C22 C 0.1770(9) 1.0545(13) 0.3830(12) 0.213(13) Uani 1 d . .
H22A H 0.1767(13) 1.0852(82) 0.3505(61) 0.276 Uiso 1 calc R .
H22B H 0.1900(29) 1.0113(20) 0.3758(94) 0.276 Uiso 1 calc R .
H22C H 0.1973(20) 1.0729(100) 0.4208(36) 0.276 Uiso 1 calc R .
C23 C 0.1021(9) 1.0907(13) 0.4126(13) 0.255(17) Uani 1 d . .
H23A H 0.1146(65) 1.0868(90) 0.4560(13) 0.331 Uiso 1 calc R .
H23B H 0.0674(15) 1.0805(81) 0.3995(90) 0.331 Uiso 1 calc R .
H23C H 0.1072(76) 1.1363(16) 0.4007(91) 0.331 Uiso 1 calc R .
C24 C 0.1623(8) 0.9873(13) 0.4847(12) 0.223(13) Uani 1 d . .
H24 H 0.1690(8) 1.0352(13) 0.4890(12) 0.289 Uiso 1 calc R .
C25 C 0.1349(10) 0.9724(15) 0.5278(10) 0.248(16) Uani 1 d . .
H25A H 0.1017(29) 0.9891(111) 0.5120(52) 0.323 Uiso 1 calc R .
H25B H 0.1508(53) 0.9941(105) 0.5659(36) 0.323 Uiso 1 calc R .
H25C H 0.1342(77) 0.9241(18) 0.5337(85) 0.323 Uiso 1 calc R .
C26 C 0.2112(8) 0.9547(11) 0.5050(12) 0.209(14) Uani 1 d . .
H26A H 0.2311(26) 0.9709(76) 0.4808(59) 0.271 Uiso 1 calc R .
H26B H 0.2074(10) 0.9063(13) 0.5006(85) 0.271 Uiso 1 calc R .
H26C H 0.2269(31) 0.9657(82) 0.5469(27) 0.271 Uiso 1 calc R .
C31 C 0.2513(5) 0.7115(9) 0.2976(8) 0.110(7) Uani 1 d . .
H31 H 0.2836(5) 0.7189(9) 0.3255(8) 0.144 Uiso 1 calc R .
C32 C 0.2574(9) 0.7484(12) 0.2501(9) 0.184(10) Uani 1 d . .
H32A H 0.2590(65) 0.7181(14) 0.2181(33) 0.239 Uiso 1 calc R .
H32B H 0.2875(32) 0.7740(68) 0.2635(21) 0.239 Uiso 1 calc R .
H32C H 0.2301(32) 0.7790(64) 0.2353(51) 0.239 Uiso 1 calc R .
C33 C 0.2523(9) 0.6388(10) 0.2985(11) 0.210(11) Uani 1 d . .
H33A H 0.2824(35) 0.6232(10) 0.2920(96) 0.273 Uiso 1 calc R .
H33B H 0.2246(43) 0.6216(10) 0.2668(62) 0.273 Uiso 1 calc R .
H33C H 0.2506(80) 0.6229(10) 0.3371(36) 0.273 Uiso 1 calc R .
C34 C 0.2516(6) 0.7723(9) 0.3912(8) 0.107(7) Uani 1 d . .
H34 H 0.2230(6) 0.7796(9) 0.4044(8) 0.140 Uiso 1 calc R .
C35 C 0.2725(12) 0.7317(13) 0.4334(9) 0.256(18) Uani 1 d . .
H35A H 0.3003(56) 0.7109(97) 0.4247(57) 0.332 Uiso 1 calc R .
H35B H 0.2495(28) 0.6971(76) 0.4365(76) 0.332 Uiso 1 calc R .
H35C H 0.2837(86) 0.7561(26) 0.4711(21) 0.332 Uiso 1 calc R .
C36 C 0.2598(8) 0.8442(10) 0.3812(9) 0.144(8) Uani 1 d . .
H36A H 0.2656(49) 0.8686(15) 0.4188(15) 0.187 Uiso 1 calc R .
H36B H 0.2312(20) 0.8625(19) 0.3517(45) 0.187 Uiso 1 calc R .
H36C H 0.2880(30) 0.8488(11) 0.3667(58) 0.187 Uiso 1 calc R .
C41 C -0.0483(7) 0.7646(6) -0.0400(8) 0.134(7) Uiso 1 d D .
H41A H -0.0703(7) 0.7642(6) -0.0155(8) 0.175 Uiso 0.664(10) calc PR 1
H41B H -0.0627(7) 0.7949(6) -0.0174(8) 0.175 Uiso 0.336(10) calc PR 2
C42 C -0.0747(4) 0.7012(6) -0.0760(5) 0.011(3) Uiso 0.664(10) d PD 1
H42A H -0.0722(21) 0.6638(11) -0.0485(7) 0.014 Uiso 0.664(10) calc PR 1
H42B H -0.0593(16) 0.6892(20) -0.1063(20) 0.014 Uiso 0.664(10) calc PR 1
H42C H -0.1089(7) 0.7117(12) -0.0952(24) 0.014 Uiso 0.664(10) calc PR 1
C43 C -0.0506(8) 0.8395(9) -0.0436(10) 0.093(8) Uiso 0.664(10) d PD 1
H43A H -0.0553(52) 0.8575(10) -0.0071(28) 0.121 Uiso 0.664(10) calc PR 1
H43B H -0.0777(32) 0.8530(9) -0.0779(38) 0.121 Uiso 0.664(10) calc PR 1
H43C H -0.0203(21) 0.8568(10) -0.0483(64) 0.121 Uiso 0.664(10) calc PR 1
C44 C 0.0429(7) 0.7321(6) -0.0014(8) 0.137(8) Uiso 1 d D .
H44A H 0.0650(7) 0.7290(6) 0.0392(8) 0.179 Uiso 0.699(12) calc PR 3
H44B H 0.0589(7) 0.7049(6) 0.0335(8) 0.179 Uiso 0.301(12) calc PR 4
C45 C 0.0704(3) 0.8014(5) -0.0203(4) 0.000(2) Uiso 0.699(12) d PD 3
H45A H 0.1014(10) 0.7885(7) -0.0257(24) 0.000 Uiso 0.699(12) calc PR 3
H45B H 0.0760(18) 0.8346(12) 0.0116(12) 0.000 Uiso 0.699(12) calc PR 3
H45C H 0.0495(9) 0.8204(17) -0.0574(14) 0.000 Uiso 0.699(12) calc PR 3
C46 C 0.0429(9) 0.6528(10) -0.0146(11) 0.119(10) Uiso 0.699(12) d PD 3
H46A H 0.0740(24) 0.6400(18) -0.0198(74) 0.154 Uiso 0.699(12) calc PR 3
H46B H 0.0168(39) 0.6424(16) -0.0510(41) 0.154 Uiso 0.699(12) calc PR 3
H46C H 0.0379(60) 0.6281(10) 0.0189(34) 0.154 Uiso 0.699(12) calc PR 3
C42A C -0.0710(7) 0.8075(11) -0.1038(7) 0.000(5) Uiso 0.336(10) d PD 2
H42D H -0.1042(16) 0.8215(50) -0.1074(26) 0.000 Uiso 0.336(10) calc PR 2
H42E H -0.0711(39) 0.7790(22) -0.1377(8) 0.000 Uiso 0.336(10) calc PR 2
H42F H -0.0510(25) 0.8469(33) -0.1035(23) 0.000 Uiso 0.336(10) calc PR 2
C43A C -0.0860(7) 0.7106(11) -0.0428(11) 0.014(7) Uiso 0.336(10) d PD 2
H43D H -0.0805(31) 0.6909(47) -0.0033(17) 0.016 Uiso 0.336(10) calc PR 2
H43E H -0.0833(33) 0.6759(35) -0.0710(47) 0.016 Uiso 0.336(10) calc PR 2
H43F H -0.1184(8) 0.7303(17) -0.0561(58) 0.016 Uiso 0.336(10) calc PR 2
C45A C 0.0690(10) 0.6943(18) -0.0463(12) 0.048(10) Uiso 0.301(12) d PD 4
H45D H 0.0767(71) 0.6481(37) -0.0331(57) 0.058 Uiso 0.301(12) calc PR 4
H45E H 0.0989(41) 0.7178(66) -0.0453(74) 0.058 Uiso 0.301(12) calc PR 4
H45F H 0.0469(32) 0.6945(95) -0.0870(21) 0.058 Uiso 0.301(12) calc PR 4
C46A C 0.0829(7) 0.7863(11) 0.0116(12) 0.007(7) Uiso 0.301(12) d PD 4
H46D H 0.0765(29) 0.8171(43) -0.0221(30) 0.009 Uiso 0.301(12) calc PR 4
H46E H 0.1145(10) 0.7650(12) 0.0176(63) 0.009 Uiso 0.301(12) calc PR 4
H46F H 0.0830(35) 0.8109(48) 0.0476(38) 0.009 Uiso 0.301(12) calc PR 4
C51 C 0.1447(8) 0.4580(9) 0.2147(11) 0.147(9) Uani 1 d . .
H51 H 0.1280(8) 0.4688(9) 0.2440(11) 0.191 Uiso 1 calc R .
C52 C 0.1982(8) 0.4487(10) 0.2495(9) 0.185(11) Uani 1 d . .
H52A H 0.2013(10) 0.4130(60) 0.2790(54) 0.240 Uiso 1 calc R .
H52B H 0.2110(19) 0.4903(28) 0.2700(65) 0.240 Uiso 1 calc R .
H52C H 0.2164(14) 0.4367(88) 0.2220(14) 0.240 Uiso 1 calc R .
C53 C 0.1220(8) 0.3957(9) 0.1842(12) 0.199(14) Uani 1 d . .
H53A H 0.0969(49) 0.4072(10) 0.1472(44) 0.258 Uiso 1 calc R .
H53B H 0.1074(60) 0.3709(48) 0.2104(35) 0.258 Uiso 1 calc R .
H53C H 0.1467(15) 0.3681(45) 0.1750(78) 0.258 Uiso 1 calc R .
C54 C 0.1594(7) 0.5107(13) 0.1288(8) 0.161(10) Uani 1 d . .
H54 H 0.1734(7) 0.4660(13) 0.1311(8) 0.209 Uiso 1 calc R .
C55 C 0.1983(8) 0.5576(13) 0.1293(10) 0.200(12) Uani 1 d . .
H55A H 0.1859(19) 0.6033(14) 0.1269(88) 0.260 Uiso 1 calc R .
H55B H 0.2101(49) 0.5488(65) 0.0952(49) 0.260 Uiso 1 calc R .
H55C H 0.2249(30) 0.5521(67) 0.1663(40) 0.260 Uiso 1 calc R .
C56 C 0.1239(8) 0.5164(12) 0.0685(9) 0.219(12) Uani 1 d . .
H56A H 0.0996(46) 0.4812(69) 0.0630(38) 0.285 Uiso 1 calc R .
H56B H 0.1408(14) 0.5118(113) 0.0383(9) 0.285 Uiso 1 calc R .
H56C H 0.1081(60) 0.5600(44) 0.0643(37) 0.285 Uiso 1 calc R .
C61 C 0.0522(5) 0.9591(7) 0.1494(6) 0.069(4) Uani 1 d . .
H61 H 0.0791(5) 0.9843(7) 0.1429(6) 0.090 Uiso 1 calc R .
C62 C 0.0189(6) 0.9361(7) 0.0881(7) 0.094(6) Uani 1 d . .
H62A H 0.0287(22) 0.8915(21) 0.0792(20) 0.122 Uiso 1 calc R .
H62B H 0.0216(27) 0.9674(27) 0.0573(9) 0.122 Uiso 1 calc R .
H62C H -0.0147(7) 0.9347(46) 0.0890(15) 0.122 Uiso 1 calc R .
C63 C 0.0258(6) 1.0039(8) 0.1798(7) 0.096(6) Uani 1 d . .
H63A H -0.0012(21) 0.9795(16) 0.1871(39) 0.124 Uiso 1 calc R .
H63B H 0.0133(30) 1.0426(25) 0.1545(20) 0.124 Uiso 1 calc R .
H63C H 0.0480(10) 1.0189(39) 0.2178(21) 0.124 Uiso 1 calc R .
C64 C 0.1253(4) 0.8895(8) 0.2096(6) 0.071(5) Uani 1 d . .
H64 H 0.1320(4) 0.8540(8) 0.2396(6) 0.092 Uiso 1 calc R .
C65 C 0.1524(6) 0.9519(10) 0.2387(7) 0.125(8) Uani 1 d . .
H65A H 0.1521(38) 0.9850(25) 0.2080(9) 0.163 Uiso 1 calc R .
H65B H 0.1859(13) 0.9402(15) 0.2603(45) 0.163 Uiso 1 calc R .
H65C H 0.1366(26) 0.9705(35) 0.2666(41) 0.163 Uiso 1 calc R .
C66 C 0.1426(5) 0.8670(9) 0.1596(7) 0.099(6) Uani 1 d . .
H66A H 0.1694(25) 0.8355(39) 0.1744(10) 0.128 Uiso 1 calc R .
H66B H 0.1538(34) 0.9055(11) 0.1417(29) 0.128 Uiso 1 calc R .
H66C H 0.1161(11) 0.8450(45) 0.1295(22) 0.128 Uiso 1 calc R .
C70 C 0.4262(5) 0.6940(8) 0.2781(6) 0.075(4) Uiso 1 d . .
C71 C 0.4232(3) 0.8079(6) 0.1590(4) 0.038(3) Uiso 1 d . .
C72 C 0.5000 0.7110(49) 0.2500 0.222(41) Uiso 0.50 d SP .
C73 C 0.4356(18) 0.7429(25) 0.2376(21) 0.348(25) Uiso 1 d . .
C74 C 0.5000 0.7868(121) 0.2500 0.569(168) Uiso 0.50 d SP .
C75 C 0.4753(27) 0.7513(41) 0.2468(34) 0.226(35) Uiso 0.50 d P .
C80 C 0.2901(20) 1.1434(28) 0.5388(23) 0.389(27) Uiso 1 d . .
C81 C 0.2605(16) 0.7708(21) 0.0341(16) 0.279(19) Uiso 1 d . .
C82 C 0.3054(38) 0.7841(51) 0.0361(43) 0.688(74) Uiso 1 d . .
C83 C 0.2373(22) 0.8226(30) 0.0586(25) 0.416(32) Uiso 1 d . .

loop_
_atom_type_symbol
_atom_type_description
_atom_type_scat_dispersion_real
_atom_type_scat_dispersion_imag
_atom_type_scat_source
Nd Nd -0.1943 3.0179 'International Tables Vol C Tables 4.2.6.8 and 6.1.1.4'
O O 0.0106 0.0060 'International Tables Vol C Tables 4.2.6.8 and 6.1.1.4'
N N 0.0061 0.0033 'International Tables Vol C Tables 4.2.6.8 and 6.1.1.4'
C C 0.0033 0.0016 'International Tables Vol C Tables 4.2.6.8 and 6.1.1.4'
H H 0.0000 0.0000 'International Tables Vol C Tables 4.2.6.8 and 6.1.1.4'

loop_
_geom_angle_atom_site_label_1
_geom_angle_atom_site_label_2
_geom_angle_atom_site_label_3
_geom_angle
_geom_angle_site_symmetry_1
_geom_angle_site_symmetry_3
O42 Nd1 O12 82.4(3) . 2
O42 Nd1 O31 119.4(3) . .
O12 Nd1 O31 158.2(3) 2 .
O42 Nd1 O52 129.5(3) . .
O12 Nd1 O52 80.2(3) 2 .
O31 Nd1 O52 84.0(3) . .
O42 Nd1 O51 82.3(3) . .
O12 Nd1 O51 98.4(3) 2 .
O31 Nd1 O51 84.2(3) . .
O52 Nd1 O51 54.2(3) . .
O42 Nd1 O11 138.4(3) . .
O12 Nd1 O11 81.9(2) 2 .
O31 Nd1 O11 81.9(3) . .
O52 Nd1 O11 85.0(3) . .
O51 Nd1 O11 138.0(3) . .
O42 Nd1 O61 78.8(3) . .
O12 Nd1 O61 110.5(2) 2 .
O31 Nd1 O61 77.6(3) . .
O52 Nd1 O61 151.5(3) . .
O51 Nd1 O61 142.8(3) . .
O11 Nd1 O61 71.2(2) . .
O42 Nd1 C5 106.9(4) . .
O12 Nd1 C5 89.8(4) 2 .
O31 Nd1 C5 82.7(4) . .
O52 Nd1 C5 26.9(4) . .
O51 Nd1 C5 27.3(4) . .
O11 Nd1 C5 111.3(4) . .
O61 Nd1 C5 159.6(3) . .
O42 Nd1 Nd2 114.2(2) . .
O12 Nd1 Nd2 105.5(2) 2 .
O31 Nd1 Nd2 68.4(2) . .
O52 Nd1 Nd2 116.1(2) . .
O51 Nd1 Nd2 152.3(2) . .
O11 Nd1 Nd2 36.6(2) . .
O61 Nd1 Nd2 36.4(2) . .
C5 Nd1 Nd2 137.5(3) . .
O41 Nd2 O62 81.0(3) 2 2
O41 Nd2 O32 121.2(3) 2 .
O62 Nd2 O32 157.8(3) 2 .
O41 Nd2 O21 82.6(3) 2 .
O62 Nd2 O21 101.5(3) 2 .
O32 Nd2 O21 82.7(3) . .
O41 Nd2 O22 125.4(3) 2 .
O62 Nd2 O22 78.2(3) 2 .
O32 Nd2 O22 87.3(3) . .
O21 Nd2 O22 53.6(3) . .
O41 Nd2 O61 138.8(3) 2 .
O62 Nd2 O61 82.0(3) 2 .
O32 Nd2 O61 80.5(3) . .
O21 Nd2 O61 137.7(3) . .
O22 Nd2 O61 87.0(3) . .
O41 Nd2 O11 80.0(3) 2 .
O62 Nd2 O11 109.6(2) 2 .
O32 Nd2 O11 77.2(3) . .
O21 Nd2 O11 141.2(3) . .
O22 Nd2 O11 154.6(3) . .
O61 Nd2 O11 70.8(2) . .
O41 Nd2 C2 104.1(4) 2 .
O62 Nd2 C2 88.9(3) 2 .
O32 Nd2 C2 85.4(4) . .
O21 Nd2 C2 27.0(4) . .
O22 Nd2 C2 26.7(4) . .
O61 Nd2 C2 112.8(4) . .
O11 Nd2 C2 161.5(3) . .
O41 Nd2 Nd1 115.0(2) 2 .
O62 Nd2 Nd1 105.1(2) 2 .
O32 Nd2 Nd1 67.4(2) . .
O21 Nd2 Nd1 150.0(2) . .
O22 Nd2 Nd1 119.1(3) . .
O61 Nd2 Nd1 36.7(2) . .
O11 Nd2 Nd1 36.1(2) . .
C2 Nd2 Nd1 139.9(4) . .
C1 O11 Nd1 123.6(6) . .
C1 O11 Nd2 127.5(6) . .
Nd1 O11 Nd2 107.3(3) . .
C1 O12 Nd1 144.6(7) . 2
C2 O21 Nd2 95.1(8) . .
C2 O22 Nd2 94.7(9) . .
C3 O31 Nd1 139.1(8) . .
C3 O32 Nd2 140.7(7) . .
C4 O41 Nd2 146.9(8) . 2
C4 O42 Nd1 144.6(9) . .
C5 O51 Nd1 89.1(9) . .
C5 O52 Nd1 91.1(9) . .
C6 O61 Nd2 124.5(7) . .
C6 O61 Nd1 126.3(7) . .
Nd2 O61 Nd1 106.9(3) . .
C6 O62 Nd2 143.8(8) . 2
C1 N1 C11 121.0(10) . .
C1 N1 C14 117.5(9) . .
C11 N1 C14 121.5(9) . .
C24 N2 C2 126.9(20) . .
C24 N2 C21 118.6(17) . .
C2 N2 C21 114.5(15) . .
C3 N3 C31 120.8(12) . .
C3 N3 C34 121.2(12) . .
C31 N3 C34 117.9(11) . .
C4 N4 C44 122.5(11) . .
C4 N4 C41 127.3(12) . .
C44 N4 C41 110.2(11) . .
C54 N5 C5 119.9(17) . .
C54 N5 C51 116.6(16) . .
C5 N5 C51 123.4(16) . .
C6 N6 C64 120.3(10) . .
C6 N6 C61 119.8(10) . .
C64 N6 C61 119.9(10) . .
O12 C1 O11 120.4(10) . .
O12 C1 N1 121.1(10) . .
O11 C1 N1 118.5(9) . .
O22 C2 O21 116.4(13) . .
O22 C2 N2 121.0(16) . .
O21 C2 N2 122.6(15) . .
O22 C2 Nd2 58.6(7) . .
O21 C2 Nd2 57.9(7) . .
N2 C2 Nd2 175.1(10) . .
O31 C3 O32 122.7(11) . .
O31 C3 N3 120.4(12) . .
O32 C3 N3 116.8(12) . .
O41 C4 O42 119.9(12) . .
O41 C4 N4 119.2(12) . .
O42 C4 N4 120.7(12) . .
O52 C5 O51 125.5(14) . .
O52 C5 N5 116.0(15) . .
O51 C5 N5 118.4(15) . .
O52 C5 Nd1 62.0(8) . .
O51 C5 Nd1 63.6(8) . .
N5 C5 Nd1 178.0(13) . .
O62 C6 O61 123.2(10) . .
O62 C6 N6 120.6(10) . .
O61 C6 N6 116.2(10) . .
N1 C11 C12 111.3(11) . .
N1 C11 C13 112.8(10) . .
C12 C11 C13 109.6(11) . .
N1 C14 C16 114.1(10) . .
N1 C14 C15 113.1(11) . .
C16 C14 C15 112.2(12) . .
C23 C21 C22 124.9(20) . .
C23 C21 N2 105.5(22) . .
C22 C21 N2 96.8(17) . .
N2 C24 C25 114.5(20) . .
N2 C24 C26 116.8(21) . .
C25 C24 C26 109.8(26) . .
C32 C31 N3 115.4(17) . .
C32 C31 C33 122.3(19) . .
N3 C31 C33 117.1(15) . .
C35 C34 C36 132.3(18) . .
C35 C34 N3 118.2(17) . .
C36 C34 N3 106.7(15) . .
C43 C41 C42 139.6(15) . .
C43 C41 N4 105.9(13) . .
C43A C41 N4 106.0(13) . .
C42 C41 N4 114.5(10) . .
C43A C41 C42A 103.9(15) . .
N4 C41 C42A 149.2(14) . .
N4 C44 C46A 117.3(14) . .
N4 C44 C46 107.1(14) . .
N4 C44 C45A 150.3(16) . .
C46A C44 C45A 89.5(18) . .
N4 C44 C45 114.8(10) . .
C46 C44 C45 135.7(16) . .
N5 C51 C53 116.8(20) . .
N5 C51 C52 107.4(18) . .
C53 C51 C52 112.6(16) . .
N5 C54 C55 114.5(18) . .
N5 C54 C56 117.2(17) . .
C55 C54 C56 105.5(21) . .
C63 C61 N6 110.7(12) . .
C63 C61 C62 111.2(12) . .
N6 C61 C62 110.5(11) . .
N6 C64 C66 109.3(11) . .
N6 C64 C65 112.5(13) . .
C66 C64 C65 110.9(13) . .
C75 C72 C75 81.4(100) . 2_655
C75 C72 C74 40.7(59) . .
C75 C72 C74 40.7(59) 2_655 .
C75 C72 C73 111.1(82) . 2_655
C75 C72 C73 29.8(47) 2_655 2_655
C74 C72 C73 70.4(32) . 2_655
C75 C72 C73 29.8(48) . .
C75 C72 C73 111.1(82) 2_655 .
C74 C72 C73 70.4(32) . .
C73 C72 C73 140.9(65) 2_655 .
C75 C73 C70 111.1(62) . .
C75 C73 C72 28.3(54) . .
C70 C73 C72 92.3(33) . .
C75 C73 C74 17.5(85) . .
C70 C73 C74 123.5(48) . .
C72 C73 C74 45.6(67) . .
C75 C74 C75 88.7(100) 2_655 .
C75 C74 C72 44.3(100) 2_655 .
C75 C74 C72 44.3(100) . .
C75 C74 C73 19.7(66) 2_655 2_655
C75 C74 C73 108.2(100) . 2_655
C72 C74 C73 63.9(64) . 2_655
C75 C74 C73 108.2(100) 2_655 .
C75 C74 C73 19.7(66) . .
C72 C74 C73 63.9(64) . .
C73 C74 C73 127.9(100) 2_655 .
C74 C75 C72 94.9(100) . .
C74 C75 C73 142.8(100) . .
C72 C75 C73 121.9(94) . .
C74 C75 C75 45.7(100) . 2_655
C72 C75 C75 49.3(59) . 2_655
C73 C75 C75 170.2(74) . 2_655
C82 C80 C83 86.1(53) 6_576 6_576
C82 C80 C81 43.1(45) 6_576 6_576
C83 C80 C81 45.2(24) 6_576 6_576
C82 C81 C83 114.5(61) . .
C82 C81 C81 101.4(60) . 7_565
C83 C81 C81 129.2(50) . 7_565
C82 C81 C80 52.7(49) . 6_575
C83 C81 C80 65.5(33) . 6_575
C81 C81 C80 120.6(40) 7_565 6_575
C81 C82 C80 84.2(65) . 6_575
C81 C83 C80 69.4(36) . 6_575

loop_
_geom_bond_atom_site_label_1
_geom_bond_atom_site_label_2
_geom_bond_distance
_geom_bond_site_symmetry_2
Nd1 O42 2.325(8) .
Nd1 O12 2.334(7) 2
Nd1 O31 2.353(7) .
Nd1 O52 2.397(9) .
Nd1 O51 2.430(9) .
Nd1 O11 2.458(7) .
Nd1 O61 2.486(8) .
Nd1 C5 2.71(2) .
Nd1 Nd2 3.9837(14) .
Nd2 O41 2.324(8) 2
Nd2 O62 2.340(7) 2
Nd2 O32 2.355(8) .
Nd2 O21 2.383(8) .
Nd2 O22 2.400(9) .
Nd2 O61 2.473(7) .
Nd2 O11 2.490(7) .
Nd2 C2 2.802(15) .
O11 C1 1.311(13) .
O12 C1 1.254(11) .
O12 Nd1 2.334(7) 2
O21 C2 1.28(2) .
O22 C2 1.26(2) .
O31 C3 1.255(14) .
O32 C3 1.284(15) .
O41 C4 1.270(14) .
O41 Nd2 2.324(8) 2
O42 C4 1.279(14) .
O51 C5 1.25(2) .
O52 C5 1.23(2) .
O61 C6 1.303(13) .
O62 C6 1.246(13) .
O62 Nd2 2.340(7) 2
N1 C1 1.344(13) .
N1 C11 1.429(14) .
N1 C14 1.474(15) .
N2 C24 1.28(3) .
N2 C2 1.35(2) .
N2 C21 1.65(3) .
N3 C3 1.347(14) .
N3 C31 1.43(2) .
N3 C34 1.51(2) .
N4 C4 1.310(15) .
N4 C44 1.55(2) .
N4 C41 1.63(2) .
N5 C54 1.41(2) .
N5 C5 1.44(2) .
N5 C51 1.44(2) .
N6 C6 1.353(14) .
N6 C64 1.463(15) .
N6 C61 1.52(2) .
C11 C12 1.50(2) .
C11 C13 1.55(2) .
C14 C16 1.52(2) .
C14 C15 1.55(2) .
C21 C23 1.41(3) .
C21 C22 1.49(3) .
C24 C25 1.49(3) .
C24 C26 1.50(3) .
C31 C32 1.40(2) .
C31 C33 1.46(2) .
C34 C35 1.29(3) .
C34 C36 1.49(2) .
C41 C43 1.51(2) .
C41 C43A 1.53(2) .
C41 C42 1.59(2) .
C41 C42A 1.69(2) .
C44 C46A 1.55(2) .
C44 C46 1.62(2) .
C44 C45A 1.66(2) .
C44 C45 1.72(2) .
C51 C53 1.49(3) .
C51 C52 1.53(3) .
C54 C55 1.47(3) .
C54 C56 1.49(2) .
C61 C63 1.49(2) .
C61 C62 1.55(2) .
C64 C66 1.48(2) .
C64 C65 1.53(2) .
C70 C73 1.45(5) .
C72 C75 1.07(10) .
C72 C75 1.07(10) 2_655
C72 C74 1.52(25) .
C72 C73 1.91(6) 2_655
C72 C73 1.91(6) .
C73 C75 1.12(8) .
C73 C74 2.00(11) .
C74 C75 1.00(19) 2_655
C74 C75 1.00(19) .
C74 C73 2.00(11) 2_655
C75 C75 1.39(15) 2_655
C80 C82 1.53(11) 6_576
C80 C83 1.86(7) 6_576
C80 C81 1.91(7) 6_576
C81 C82 1.31(11) .
C81 C83 1.45(7) .
C81 C81 1.75(7) 7_565
C81 C80 1.91(7) 6_575
C82 C80 1.53(11) 6_575
C83 C80 1.86(7) 6_575
